data_2202135
loop_
_publ_author_name
'Li, Xiao-Fang'
'Feng, Ya-Qing'
'Hu, Xiao-Fen'
'Xu, Mian'

_publ_section_title
1''-Benzyl-5''-benzylidene-1'-methyl-4'-phenyl-1<i>H</i>-indole-3-spiro-2'-pyrrolidine-3'-spiro-3''-piperidine-2(3<i>H</i>),3''-dione
_journal_issue 5
_journal_name_full 'Acta Crystallographica Section E'
_journal_page_first o711
_journal_page_last o712
_journal_paper_doi 10.1107/S1600536803008985
_journal_volume 59
_journal_year 2003
_chemical_formula_iupac 'C36 H33 N3 O2'
_chemical_formula_moiety 'C36 H33 N3 O2'
_chemical_formula_sum 'C36 H33 N3 O2'
_chemical_formula_weight 539.65
_chemical_name_systematic
;
1''-Benzyl-5''-benzylidene-1'-methyl-4'-phenyl-1H-indole-3-spiro-2'-
pyrrolidine-3'-spiro-3''-piperidine-2(3H),3''-dione
;
_space_group_IT_number 2
_symmetry_cell_setting triclinic
_symmetry_space_group_name_Hall '-P 1'
_symmetry_space_group_name_H-M 'P -1'
_cell_angle_alpha 102.027(7)
_cell_angle_beta 92.423(7)
_cell_angle_gamma 100.637(7)
_cell_formula_units_Z 2
_cell_length_a 8.535(3)
_cell_length_b 11.441(4)
_cell_length_c 15.682(6)
_cell_measurement_reflns_used 715
_cell_measurement_temperature 293(2)
_cell_measurement_theta_max 25.49
_cell_measurement_theta_min 2.51
_cell_volume 1466.8(9)
_computing_cell_refinement SMART
_computing_data_collection 'SMART (Bruker, 1997)'
_computing_data_reduction 'SAINT (Bruker, 1997)'
_computing_molecular_graphics 'SHELXTL (Bruker, 1997)'
_computing_publication_material SHELXTL
_computing_structure_refinement 'SHELXL97 (Sheldrick, 1997)'
_computing_structure_solution 'SHELXS97 (Sheldrick, 1997)'
_diffrn_ambient_temperature 293(2)
_diffrn_measured_fraction_theta_full 0.994
_diffrn_measured_fraction_theta_max 0.994
_diffrn_measurement_device_type 'Bruker SMART CCD area-detector'
_diffrn_measurement_method '\f and \w'
_diffrn_radiation_monochromator graphite
_diffrn_radiation_source 'fine-focus sealed tube'
_diffrn_radiation_type MoK\a
_diffrn_radiation_wavelength 0.71073
_diffrn_reflns_av_R_equivalents 0.0296
_diffrn_reflns_av_sigmaI/netI 0.0733
_diffrn_reflns_limit_h_max 10
_diffrn_reflns_limit_h_min -10
_diffrn_reflns_limit_k_max 8
_diffrn_reflns_limit_k_min -13
_diffrn_reflns_limit_l_max 18
_diffrn_reflns_limit_l_min -18
_diffrn_reflns_number 7663
_diffrn_reflns_theta_full 25.00
_diffrn_reflns_theta_max 25.00
_diffrn_reflns_theta_min 1.33
_exptl_absorpt_coefficient_mu 0.076
_exptl_absorpt_correction_type none
_exptl_crystal_colour colorless
_exptl_crystal_density_diffrn 1.222
_exptl_crystal_density_method 'not measured'
_exptl_crystal_description plate
_exptl_crystal_F_000 572
_exptl_crystal_size_max 0.22
_exptl_crystal_size_mid 0.16
_exptl_crystal_size_min 0.08
_refine_diff_density_max 0.304
_refine_diff_density_min -0.246
_refine_ls_extinction_method none
_refine_ls_goodness_of_fit_ref 1.100
_refine_ls_hydrogen_treatment constr
_refine_ls_matrix_type full
_refine_ls_number_parameters 372
_refine_ls_number_reflns 5152
_refine_ls_number_restraints 0
_refine_ls_restrained_S_all 1.100
_refine_ls_R_factor_all 0.1252
_refine_ls_R_factor_gt 0.0632
_refine_ls_shift/su_max <0.001
_refine_ls_shift/su_mean 0.000
_refine_ls_structure_factor_coef Fsqd
_refine_ls_weighting_details 'calc w = 1/[\s^2^(Fo^2^)+(0.084P)^2^P] where P = (Fo^2^+2Fc^2^)/3'
_refine_ls_weighting_scheme calc
_refine_ls_wR_factor_ref 0.1806
_reflns_number_gt 2883
_reflns_number_total 5152
_reflns_threshold_expression I>2\s(I)
_cod_data_source_file ob6240.cif
_cod_data_source_block I
_cod_original_cell_volume 1466.8(10)
_cod_database_code 2202135
_cod_database_fobs_code 2202135

loop_
_symmetry_equiv_pos_as_xyz
'x, y, z'
'-x, -y, -z'

loop_
_atom_site_label
_atom_site_fract_x
_atom_site_fract_y
_atom_site_fract_z
_atom_site_U_iso_or_equiv
_atom_site_adp_type
_atom_site_calc_flag
_atom_site_refinement_flags
_atom_site_occupancy
_atom_site_disorder_assembly
_atom_site_disorder_group
_atom_site_type_symbol
N1 0.3290(3) 0.5441(2) 0.19416(15) 0.0464(7) Uani d . 1 . . N
N2 -0.0016(3) 0.7926(3) 0.22094(17) 0.0584(8) Uani d . 1 . . N
N3 -0.0354(3) 0.4988(2) 0.10941(15) 0.0521(7) Uani d . 1 . . N
H3A -0.0542 0.4452 0.0609 0.062 Uiso calc R 1 . . H
O1 0.1237(3) 0.6503(2) 0.06047(13) 0.0611(7) Uani d . 1 . . O
O2 0.2191(3) 0.7492(2) 0.41867(13) 0.0623(7) Uani d . 1 . . O
C1 0.3621(4) 0.6767(3) 0.20849(19) 0.0472(8) Uani d . 1 . . C
H1A 0.3601 0.7006 0.1527 0.057 Uiso calc R 1 . . H
H1B 0.4677 0.7095 0.2386 0.057 Uiso calc R 1 . . H
C2 0.3736(4) 0.5101(3) 0.27590(19) 0.0518(8) Uani d . 1 . . C
H2A 0.4866 0.5417 0.2929 0.062 Uiso calc R 1 . . H
H2B 0.3546 0.4220 0.2671 0.062 Uiso calc R 1 . . H
C3 0.2772(4) 0.5607(3) 0.34652(18) 0.0455(8) Uani d . 1 . . C
C4 0.2428(3) 0.6845(3) 0.35056(19) 0.0469(8) Uani d . 1 . . C
C5 0.2364(4) 0.7276(3) 0.26335(18) 0.0447(8) Uani d . 1 . . C
C6 0.2577(4) 0.8684(3) 0.2798(2) 0.0524(9) Uani d . 1 . . C
H6 0.2227 0.8954 0.3381 0.063 Uiso calc R 1 . . H
C7 0.1325(4) 0.8871(3) 0.2147(2) 0.0655(10) Uani d . 1 . . C
H7A 0.1068 0.9675 0.2314 0.079 Uiso calc R 1 . . H
H7B 0.1676 0.8759 0.1560 0.079 Uiso calc R 1 . . H
C8 0.0597(4) 0.6802(3) 0.21619(18) 0.0481(8) Uani d . 1 . . C
C9 0.0591(4) 0.6091(3) 0.11943(19) 0.0485(8) Uani d . 1 . . C
C10 -0.1000(4) 0.4817(3) 0.18775(18) 0.0468(8) Uani d . 1 . . C
C11 -0.0524(4) 0.5884(3) 0.25167(18) 0.0469(8) Uani d . 1 . . C
C12 -0.1153(4) 0.5948(4) 0.33169(19) 0.0569(9) Uani d . 1 . . C
H12 -0.0910 0.6668 0.3743 0.068 Uiso calc R 1 . . H
C13 -0.2137(4) 0.4943(4) 0.3479(2) 0.0634(10) Uani d . 1 . . C
H13 -0.2550 0.4986 0.4022 0.076 Uiso calc R 1 . . H
C14 -0.2526(4) 0.3871(4) 0.2856(2) 0.0634(10) Uani d . 1 . . C
H14 -0.3155 0.3189 0.2990 0.076 Uiso calc R 1 . . H
C15 -0.1985(4) 0.3802(3) 0.2029(2) 0.0583(9) Uani d . 1 . . C
H15 -0.2278 0.3094 0.1593 0.070 Uiso calc R 1 . . H
C16 0.4123(4) 0.4874(3) 0.1216(2) 0.0606(10) Uani d . 1 . . C
H16A 0.5262 0.5062 0.1389 0.073 Uiso calc R 1 . . H
H16B 0.3956 0.5233 0.0719 0.073 Uiso calc R 1 . . H
C17 0.3591(5) 0.3507(3) 0.0931(2) 0.0588(9) Uani d . 1 . . C
C18 0.4556(5) 0.2844(4) 0.0435(2) 0.0753(12) Uani d . 1 . . C
H18 0.5537 0.3239 0.0300 0.090 Uiso calc R 1 . . H
C19 0.4078(7) 0.1594(4) 0.0135(3) 0.0939(15) Uani d . 1 . . C
H19 0.4738 0.1157 -0.0202 0.113 Uiso calc R 1 . . H
C20 0.2637(9) 0.0996(5) 0.0332(3) 0.1075(18) Uani d . 1 . . C
H20 0.2318 0.0158 0.0129 0.129 Uiso calc R 1 . . H
C21 0.1685(7) 0.1637(4) 0.0823(3) 0.0947(15) Uani d . 1 . . C
H21 0.0715 0.1233 0.0963 0.114 Uiso calc R 1 . . H
C22 0.2140(5) 0.2892(4) 0.1120(3) 0.0740(11) Uani d . 1 . . C
H22 0.1464 0.3322 0.1449 0.089 Uiso calc R 1 . . H
C23 0.2149(4) 0.5008(3) 0.40564(19) 0.0517(9) Uani d . 1 . . C
H23 0.1514 0.5403 0.4441 0.062 Uiso calc R 1 . . H
C24 0.2343(4) 0.3802(3) 0.41726(19) 0.0505(9) Uani d . 1 . . C
C25 0.3816(5) 0.3487(4) 0.4197(2) 0.0659(10) Uani d . 1 . . C
H25 0.4706 0.4034 0.4101 0.079 Uiso calc R 1 . . H
C26 0.4014(5) 0.2397(4) 0.4358(3) 0.0808(12) Uani d . 1 . . C
H26 0.5031 0.2214 0.4375 0.097 Uiso calc R 1 . . H
C27 0.2733(6) 0.1573(4) 0.4496(3) 0.0809(12) Uani d . 1 . . C
H27 0.2867 0.0822 0.4594 0.097 Uiso calc R 1 . . H
C28 0.1244(6) 0.1863(4) 0.4490(3) 0.0809(13) Uani d . 1 . . C
H28 0.0365 0.1309 0.4590 0.097 Uiso calc R 1 . . H
C29 0.1045(5) 0.2974(4) 0.4335(2) 0.0699(11) Uani d . 1 . . C
H29 0.0034 0.3168 0.4340 0.084 Uiso calc R 1 . . H
C30 0.4274(4) 0.9372(3) 0.2810(2) 0.0567(9) Uani d . 1 . . C
C31 0.5353(5) 0.9460(4) 0.3505(3) 0.0837(13) Uani d . 1 . . C
H31 0.5032 0.9086 0.3959 0.100 Uiso calc R 1 . . H
C32 0.6903(5) 1.0092(4) 0.3544(3) 0.0987(15) Uani d . 1 . . C
H32 0.7618 1.0129 0.4017 0.118 Uiso calc R 1 . . H
C33 0.7394(5) 1.0662(4) 0.2892(3) 0.0891(14) Uani d . 1 . . C
H33 0.8434 1.1099 0.2920 0.107 Uiso calc R 1 . . H
C34 0.6337(6) 1.0579(4) 0.2206(3) 0.0923(15) Uani d . 1 . . C
H34 0.6661 1.0955 0.1753 0.111 Uiso calc R 1 . . H
C35 0.4790(5) 0.9948(3) 0.2166(2) 0.0744(12) Uani d . 1 . . C
H35 0.4082 0.9914 0.1690 0.089 Uiso calc R 1 . . H
C36 -0.1439(5) 0.7821(4) 0.1619(3) 0.0804(12) Uani d . 1 . . C
H36A -0.1814 0.8575 0.1735 0.121 Uiso calc R 1 . . H
H36B -0.2264 0.7176 0.1711 0.121 Uiso calc R 1 . . H
H36C -0.1172 0.7642 0.1023 0.121 Uiso calc R 1 . . H

loop_
_atom_site_aniso_label
_atom_site_aniso_U_11
_atom_site_aniso_U_22
_atom_site_aniso_U_33
_atom_site_aniso_U_12
_atom_site_aniso_U_13
_atom_site_aniso_U_23
N1 0.0580(16) 0.0462(16) 0.0383(14) 0.0167(14) 0.0087(12) 0.0098(12)
N2 0.0595(18) 0.0513(18) 0.0610(17) 0.0175(16) -0.0123(14) 0.0024(14)
N3 0.0659(18) 0.0519(18) 0.0319(14) 0.0055(15) 0.0017(12) 0.0010(12)
O1 0.0765(16) 0.0631(15) 0.0368(12) -0.0011(13) -0.0012(11) 0.0101(11)
O2 0.0771(16) 0.0704(16) 0.0369(12) 0.0244(14) 0.0015(11) -0.0019(11)
C1 0.0524(19) 0.049(2) 0.0395(16) 0.0098(17) 0.0026(14) 0.0089(14)
C2 0.056(2) 0.059(2) 0.0472(18) 0.0217(18) 0.0098(15) 0.0163(16)
C3 0.0463(18) 0.054(2) 0.0364(16) 0.0154(16) -0.0010(14) 0.0078(15)
C4 0.0426(18) 0.058(2) 0.0374(17) 0.0119(17) -0.0011(14) 0.0029(16)
C5 0.0510(19) 0.0461(19) 0.0358(16) 0.0117(16) -0.0013(14) 0.0052(14)
C6 0.065(2) 0.045(2) 0.0421(17) 0.0117(18) -0.0049(15) 0.0001(15)
C7 0.083(3) 0.048(2) 0.065(2) 0.021(2) -0.0129(19) 0.0061(17)
C8 0.057(2) 0.0458(19) 0.0371(16) 0.0109(17) -0.0064(14) 0.0004(14)
C9 0.054(2) 0.052(2) 0.0361(17) 0.0082(18) -0.0031(15) 0.0055(15)
C10 0.0498(19) 0.053(2) 0.0377(16) 0.0130(17) -0.0002(14) 0.0097(15)
C11 0.0449(18) 0.058(2) 0.0366(16) 0.0154(16) -0.0011(14) 0.0032(15)
C12 0.0481(19) 0.080(3) 0.0396(18) 0.019(2) 0.0003(15) 0.0008(17)
C13 0.047(2) 0.099(3) 0.047(2) 0.016(2) 0.0077(16) 0.020(2)
C14 0.056(2) 0.077(3) 0.061(2) 0.011(2) 0.0089(18) 0.024(2)
C15 0.061(2) 0.053(2) 0.059(2) 0.0101(19) 0.0026(17) 0.0087(17)
C16 0.074(2) 0.059(2) 0.053(2) 0.020(2) 0.0185(18) 0.0120(17)
C17 0.084(3) 0.058(2) 0.0394(18) 0.027(2) 0.0015(17) 0.0109(16)
C18 0.112(3) 0.077(3) 0.046(2) 0.049(3) 0.004(2) 0.008(2)
C19 0.151(5) 0.077(3) 0.061(3) 0.065(3) -0.003(3) -0.003(2)
C20 0.167(6) 0.063(3) 0.091(4) 0.039(4) -0.029(4) 0.007(3)
C21 0.119(4) 0.060(3) 0.101(4) 0.010(3) -0.020(3) 0.020(3)
C22 0.089(3) 0.058(3) 0.076(3) 0.019(2) 0.002(2) 0.015(2)
C23 0.054(2) 0.064(2) 0.0394(17) 0.0189(18) 0.0056(15) 0.0097(16)
C24 0.055(2) 0.059(2) 0.0394(17) 0.0129(19) 0.0093(15) 0.0118(15)
C25 0.065(2) 0.072(3) 0.072(2) 0.019(2) 0.0164(19) 0.033(2)
C26 0.083(3) 0.087(3) 0.090(3) 0.036(3) 0.019(2) 0.040(3)
C27 0.111(4) 0.064(3) 0.071(3) 0.020(3) 0.004(2) 0.019(2)
C28 0.089(3) 0.066(3) 0.079(3) -0.013(3) 0.002(2) 0.020(2)
C29 0.061(2) 0.079(3) 0.065(2) 0.003(2) -0.0015(18) 0.018(2)
C30 0.073(2) 0.0384(19) 0.053(2) 0.0081(18) -0.0017(18) 0.0008(16)
C31 0.072(3) 0.092(3) 0.077(3) -0.013(3) -0.021(2) 0.027(2)
C32 0.078(3) 0.103(4) 0.106(4) -0.006(3) -0.022(3) 0.029(3)
C33 0.078(3) 0.066(3) 0.107(4) -0.012(2) -0.001(3) 0.007(3)
C34 0.114(4) 0.069(3) 0.082(3) -0.011(3) 0.009(3) 0.017(2)
C35 0.092(3) 0.056(2) 0.064(2) -0.004(2) -0.008(2) 0.009(2)
C36 0.072(3) 0.079(3) 0.090(3) 0.029(2) -0.021(2) 0.010(2)

loop_
_atom_type_symbol
_atom_type_description
_atom_type_scat_dispersion_real
_atom_type_scat_dispersion_imag
_atom_type_scat_source
C C 0.0033 0.0016 'International Tables Vol C Tables 4.2.6.8 and 6.1.1.4'
H H 0.0000 0.0000 'International Tables Vol C Tables 4.2.6.8 and 6.1.1.4'
N N 0.0061 0.0033 'International Tables Vol C Tables 4.2.6.8 and 6.1.1.4'
O O 0.0106 0.0060 'International Tables Vol C Tables 4.2.6.8 and 6.1.1.4'

loop_
_geom_angle_atom_site_label_1
_geom_angle_atom_site_label_2
_geom_angle_atom_site_label_3
_geom_angle
_geom_angle_publ_flag
C1 N1 C16 112.1(2) ?
C1 N1 C2 108.7(2) y
C16 N1 C2 111.1(3) ?
C7 N2 C8 107.0(3) y
C7 N2 C36 115.6(3) ?
C8 N2 C36 115.4(3) y
C9 N3 C10 111.7(3) ?
C9 N3 H3A 124.1 ?
C10 N3 H3A 124.1 ?
N1 C1 C5 109.5(2) ?
N1 C1 H1A 109.8 ?
C5 C1 H1A 109.8 ?
N1 C1 H1B 109.8 ?
C5 C1 H1B 109.8 ?
H1A C1 H1B 108.2 ?
N1 C2 C3 109.8(3) ?
N1 C2 H2A 109.7 ?
C3 C2 H2A 109.7 ?
N1 C2 H2B 109.7 ?
C3 C2 H2B 109.7 ?
H2A C2 H2B 108.2 ?
C23 C3 C4 117.1(3) ?
C23 C3 C2 124.3(3) ?
C4 C3 C2 118.6(3) ?
O2 C4 C3 122.0(3) ?
O2 C4 C5 120.9(3) ?
C3 C4 C5 117.1(3) ?
C1 C5 C4 107.5(3) ?
C1 C5 C6 113.6(3) ?
C4 C5 C6 111.3(2) ?
C1 C5 C8 112.4(2) ?
C4 C5 C8 108.6(2) ?
C6 C5 C8 103.3(3) ?
C30 C6 C7 117.7(3) ?
C30 C6 C5 115.6(3) ?
C7 C6 C5 103.4(2) ?
C30 C6 H6 106.4 ?
C7 C6 H6 106.4 ?
C5 C6 H6 106.4 ?
N2 C7 C6 101.7(3) ?
N2 C7 H7A 111.4 ?
C6 C7 H7A 111.4 ?
N2 C7 H7B 111.4 ?
C6 C7 H7B 111.4 ?
H7A C7 H7B 109.3 ?
N2 C8 C11 111.4(3) ?
N2 C8 C9 111.7(3) ?
C11 C8 C9 100.5(2) ?
N2 C8 C5 103.3(2) ?
C11 C8 C5 117.9(2) ?
C9 C8 C5 112.4(2) ?
O1 C9 N3 125.2(3) y
O1 C9 C8 125.9(3) ?
N3 C9 C8 108.6(3) ?
C15 C10 C11 122.7(3) ?
C15 C10 N3 128.1(3) ?
C11 C10 N3 109.1(3) ?
C12 C11 C10 118.4(3) ?
C12 C11 C8 131.6(3) ?
C10 C11 C8 109.9(3) ?
C13 C12 C11 119.5(3) ?
C13 C12 H12 120.2 ?
C11 C12 H12 120.2 ?
C12 C13 C14 121.3(3) ?
C12 C13 H13 119.3 ?
C14 C13 H13 119.3 ?
C13 C14 C15 120.4(3) ?
C13 C14 H14 119.8 ?
C15 C14 H14 119.8 ?
C10 C15 C14 117.4(3) ?
C10 C15 H15 121.3 ?
C14 C15 H15 121.3 ?
N1 C16 C17 114.3(3) ?
N1 C16 H16A 108.7 ?
C17 C16 H16A 108.7 ?
N1 C16 H16B 108.7 ?
C17 C16 H16B 108.7 ?
H16A C16 H16B 107.6 ?
C18 C17 C22 118.2(4) ?
C18 C17 C16 119.1(4) ?
C22 C17 C16 122.7(3) ?
C17 C18 C19 120.6(4) ?
C17 C18 H18 119.7 ?
C19 C18 H18 119.7 ?
C20 C19 C18 120.4(5) ?
C20 C19 H19 119.8 ?
C18 C19 H19 119.8 ?
C21 C20 C19 119.5(5) ?
C21 C20 H20 120.3 ?
C19 C20 H20 120.3 ?
C20 C21 C22 120.8(5) ?
C20 C21 H21 119.6 ?
C22 C21 H21 119.6 ?
C17 C22 C21 120.5(5) ?
C17 C22 H22 119.8 ?
C21 C22 H22 119.8 ?
C3 C23 C24 127.8(3) ?
C3 C23 H23 116.1 ?
C24 C23 H23 116.1 ?
C25 C24 C29 117.5(3) ?
C25 C24 C23 121.8(3) ?
C29 C24 C23 120.5(3) ?
C26 C25 C24 122.0(4) ?
C26 C25 H25 119.0 ?
C24 C25 H25 119.0 ?
C25 C26 C27 120.4(4) ?
C25 C26 H26 119.8 ?
C27 C26 H26 119.8 ?
C26 C27 C28 119.4(4) ?
C26 C27 H27 120.3 ?
C28 C27 H27 120.3 ?
C27 C28 C29 120.2(4) ?
C27 C28 H28 119.9 ?
C29 C28 H28 119.9 ?
C28 C29 C24 120.5(4) ?
C28 C29 H29 119.8 ?
C24 C29 H29 119.8 ?
C35 C30 C31 117.3(3) ?
C35 C30 C6 123.0(3) ?
C31 C30 C6 119.6(3) ?
C30 C31 C32 121.3(4) ?
C30 C31 H31 119.4 ?
C32 C31 H31 119.4 ?
C33 C32 C31 120.4(4) ?
C33 C32 H32 119.8 ?
C31 C32 H32 119.8 ?
C34 C33 C32 118.6(4) ?
C34 C33 H33 120.7 ?
C32 C33 H33 120.7 ?
C33 C34 C35 121.0(4) ?
C33 C34 H34 119.5 ?
C35 C34 H34 119.5 ?
C30 C35 C34 121.4(4) ?
C30 C35 H35 119.3 ?
C34 C35 H35 119.3 ?
N2 C36 H36A 109.5 ?
N2 C36 H36B 109.5 ?
H36A C36 H36B 109.5 ?
N2 C36 H36C 109.5 ?
H36A C36 H36C 109.5 ?
H36B C36 H36C 109.5 ?

loop_
_geom_bond_atom_site_label_1
_geom_bond_atom_site_label_2
_geom_bond_site_symmetry_2
_geom_bond_distance
_geom_bond_publ_flag
N1 C1 . 1.458(4) ?
N1 C16 . 1.468(4) y
N1 C2 . 1.470(4) ?
N2 C7 . 1.445(4) ?
N2 C8 . 1.465(4) ?
N2 C36 . 1.467(4) y
N3 C9 . 1.341(4) ?
N3 C10 . 1.403(4) y
N3 H3A . 0.8600 ?
O1 C9 . 1.229(3) y
O2 C4 . 1.214(3) ?
C1 C5 . 1.527(4) ?
C1 H1A . 0.9700 ?
C1 H1B . 0.9700 ?
C2 C3 . 1.491(4) ?
C2 H2A . 0.9700 ?
C2 H2B . 0.9700 ?
C3 C23 . 1.336(4) ?
C3 C4 . 1.488(4) ?
C4 C5 . 1.550(4) ?
C5 C6 . 1.553(4) ?
C5 C8 . 1.597(4) ?
C6 C30 . 1.513(5) ?
C6 C7 . 1.521(5) ?
C6 H6 . 0.9800 ?
C7 H7A . 0.9700 ?
C7 H7B . 0.9700 ?
C8 C11 . 1.499(4) ?
C8 C9 . 1.564(4) ?
C10 C15 . 1.372(4) ?
C10 C11 . 1.390(4) ?
C11 C12 . 1.379(4) ?
C12 C13 . 1.369(5) ?
C12 H12 . 0.9300 ?
C13 C14 . 1.375(5) ?
C13 H13 . 0.9300 ?
C14 C15 . 1.388(5) ?
C14 H14 . 0.9300 ?
C15 H15 . 0.9300 ?
C16 C17 . 1.510(5) ?
C16 H16A . 0.9700 ?
C16 H16B . 0.9700 ?
C17 C18 . 1.377(5) ?
C17 C22 . 1.383(5) ?
C18 C19 . 1.387(6) ?
C18 H18 . 0.9300 ?
C19 C20 . 1.373(7) ?
C19 H19 . 0.9300 ?
C20 C21 . 1.352(7) ?
C20 H20 . 0.9300 ?
C21 C22 . 1.389(6) ?
C21 H21 . 0.9300 ?
C22 H22 . 0.9300 ?
C23 C24 . 1.467(5) ?
C23 H23 . 0.9300 ?
C24 C25 . 1.372(5) ?
C24 C29 . 1.389(4) ?
C25 C26 . 1.361(5) ?
C25 H25 . 0.9300 ?
C26 C27 . 1.362(5) ?
C26 H26 . 0.9300 ?
C27 C28 . 1.371(6) ?
C27 H27 . 0.9300 ?
C28 C29 . 1.381(6) ?
C28 H28 . 0.9300 ?
C29 H29 . 0.9300 ?
C30 C35 . 1.361(5) ?
C30 C31 . 1.372(5) ?
C31 C32 . 1.377(5) ?
C31 H31 . 0.9300 ?
C32 C33 . 1.364(6) ?
C32 H32 . 0.9300 ?
C33 C34 . 1.351(6) ?
C33 H33 . 0.9300 ?
C34 C35 . 1.375(5) ?
C34 H34 . 0.9300 ?
C35 H35 . 0.9300 ?
C36 H36A . 0.9600 ?
C36 H36B . 0.9600 ?
C36 H36C . 0.9600 ?

loop_
_geom_hbond_atom_site_label_D
_geom_hbond_atom_site_label_H
_geom_hbond_atom_site_label_A
_geom_hbond_site_symmetry_A
_geom_hbond_distance_DH
_geom_hbond_distance_HA
_geom_hbond_distance_DA
_geom_hbond_angle_DHA
_geom_hbond_publ_flag
N3 H3A O1 2_565 0.86 1.99 2.835(3) 166 yes
C1 H1A O1 . 0.97 2.34 2.950(4) 120 yes
C6 H6 O2 . 0.98 2.29 2.801(4) 111 yes
C22 H22 N1 . 0.93 2.57 2.898(5) 101 yes
C23 H23 O2 . 0.93 2.47 2.800(4) 101 yes

loop_
_geom_torsion_atom_site_label_1
_geom_torsion_atom_site_label_2
_geom_torsion_atom_site_label_3
_geom_torsion_atom_site_label_4
_geom_torsion
_geom_torsion_publ_flag
C16 N1 C1 C5 162.6(2) ?
C2 N1 C1 C5 -74.1(3) ?
C1 N1 C2 C3 60.7(3) ?
C16 N1 C2 C3 -175.4(3) ?
N1 C2 C3 C23 139.4(3) ?
N1 C2 C3 C4 -38.5(4) ?
C23 C3 C4 O2 29.0(4) ?
C2 C3 C4 O2 -152.9(3) ?
C23 C3 C4 C5 -150.3(3) ?
C2 C3 C4 C5 27.8(4) ?
N1 C1 C5 C4 58.3(3) ?
N1 C1 C5 C6 -178.1(2) ?
N1 C1 C5 C8 -61.2(3) ?
O2 C4 C5 C1 145.1(3) ?
C3 C4 C5 C1 -35.6(3) ?
O2 C4 C5 C6 20.0(4) ?
C3 C4 C5 C6 -160.6(3) ?
O2 C4 C5 C8 -93.1(3) ?
C3 C4 C5 C8 86.2(3) ?
C1 C5 C6 C30 -28.7(4) ?
C4 C5 C6 C30 92.8(3) ?
C8 C5 C6 C30 -150.7(3) ?
C1 C5 C6 C7 101.5(3) ?
C4 C5 C6 C7 -137.0(3) ?
C8 C5 C6 C7 -20.6(3) ?
C8 N2 C7 C6 -47.3(3) ?
C36 N2 C7 C6 -177.4(3) ?
C30 C6 C7 N2 169.7(3) ?
C5 C6 C7 N2 40.8(3) ?
C7 N2 C8 C11 160.8(2) ?
C36 N2 C8 C11 -69.0(4) ?
C7 N2 C8 C9 -87.7(3) ?
C36 N2 C8 C9 42.5(4) ?
C7 N2 C8 C5 33.3(3) y
C36 N2 C8 C5 163.5(3) ?
C1 C5 C8 N2 -129.2(3) ?
C4 C5 C8 N2 112.0(3) ?
C6 C5 C8 N2 -6.4(3) ?
C1 C5 C8 C11 107.5(3) ?
C4 C5 C8 C11 -11.3(4) ?
C6 C5 C8 C11 -129.6(3) ?
C1 C5 C8 C9 -8.7(4) ?
C4 C5 C8 C9 -127.5(3) ?
C6 C5 C8 C9 114.2(3) ?
C10 N3 C9 O1 -175.9(3) ?
C10 N3 C9 C8 -1.1(4) ?
N2 C8 C9 O1 55.3(4) ?
C11 C8 C9 O1 173.5(3) ?
C5 C8 C9 O1 -60.3(4) ?
N2 C8 C9 N3 -119.4(3) y
C11 C8 C9 N3 -1.2(3) ?
C5 C8 C9 N3 125.0(3) ?
C9 N3 C10 C15 -178.5(3) ?
C9 N3 C10 C11 3.2(4) ?
C15 C10 C11 C12 -4.3(5) ?
N3 C10 C11 C12 174.0(3) ?
C15 C10 C11 C8 177.7(3) ?
N3 C10 C11 C8 -4.0(4) ?
N2 C8 C11 C12 -56.1(4) ?
C9 C8 C11 C12 -174.6(3) ?
C5 C8 C11 C12 63.0(5) ?
N2 C8 C11 C10 121.6(3) ?
C9 C8 C11 C10 3.1(3) ?
C5 C8 C11 C10 -119.3(3) ?
C10 C11 C12 C13 4.2(5) ?
C8 C11 C12 C13 -178.3(3) ?
C11 C12 C13 C14 -0.7(5) ?
C12 C13 C14 C15 -3.0(6) ?
C11 C10 C15 C14 0.7(5) ?
N3 C10 C15 C14 -177.3(3) ?
C13 C14 C15 C10 2.9(5) ?
C1 N1 C16 C17 -169.3(3) ?
C2 N1 C16 C17 68.8(4) ?
N1 C16 C17 C18 -162.4(3) ?
N1 C16 C17 C22 20.0(5) ?
C22 C17 C18 C19 0.1(5) ?
C16 C17 C18 C19 -177.6(3) ?
C17 C18 C19 C20 -0.3(6) ?
C18 C19 C20 C21 -0.1(7) ?
C19 C20 C21 C22 0.8(7) ?
C18 C17 C22 C21 0.6(5) ?
C16 C17 C22 C21 178.2(3) ?
C20 C21 C22 C17 -1.1(7) ?
C4 C3 C23 C24 -178.1(3) ?
C2 C3 C23 C24 3.9(5) ?
C3 C23 C24 C25 47.7(5) ?
C3 C23 C24 C29 -137.7(3) ?
C29 C24 C25 C26 1.2(5) ?
C23 C24 C25 C26 175.9(3) ?
C24 C25 C26 C27 0.4(6) ?
C25 C26 C27 C28 -1.4(6) ?
C26 C27 C28 C29 0.8(6) ?
C27 C28 C29 C24 0.9(6) ?
C25 C24 C29 C28 -1.8(5) ?
C23 C24 C29 C28 -176.6(3) ?
C7 C6 C30 C35 -13.2(5) y
C5 C6 C30 C35 109.6(4) ?
C7 C6 C30 C31 165.0(4) ?
C5 C6 C30 C31 -72.1(4) ?
C35 C30 C31 C32 -0.9(6) ?
C6 C30 C31 C32 -179.2(4) ?
C30 C31 C32 C33 0.9(7) ?
C31 C32 C33 C34 -0.9(8) ?
C32 C33 C34 C35 0.9(7) ?
C31 C30 C35 C34 0.8(6) ?
C6 C30 C35 C34 179.1(4) ?
C33 C34 C35 C30 -0.9(7) ?
